data_1566000
loop_
_publ_author_name
'Bardonov, Daniil A.'
'Komarov, Pavel D.'
'Sadrtdinova, Guzelia I.'
'Besprozvannyh, Viktoria K.'
'Lyssenko, Konstantin A.'
'Gudovannyy, Alexei O.'
'Nifant'ev, Ilya E.'
'Minyaev, Mikhail E.'
'Roitershtein, Dmitrii M.'

_publ_section_title
;
 Cyclopentadienyl lanthanide borohydrides derived from the unsubstituted
 cyclopentadienyl ligand. Unprecedented structural diversity and
 \e-caprolactone polymerization
;
_journal_name_full 'Inorganica Chimica Acta'
_journal_page_first 120638
_journal_paper_doi 10.1016/j.ica.2021.120638
_journal_volume 529
_journal_year 2022
_chemical_formula_sum 'C26 H50 B2 Na Nd O7'
_chemical_formula_weight 663.50
_space_group_crystal_system orthorhombic
_space_group_IT_number 29
_space_group_name_Hall 'P 2c -2ac'
_space_group_name_H-M_alt 'P c a 21'
_atom_sites_solution_hydrogens mixed
_atom_sites_solution_primary direct
_atom_sites_solution_secondary direct
_cell_angle_alpha 90
_cell_angle_beta 90
_cell_angle_gamma 90
_cell_formula_units_Z 8
_cell_length_a 24.842(5)
_cell_length_b 14.238(3)
_cell_length_c 18.216(4)
_cell_measurement_reflns_used 9931
_cell_measurement_temperature 110(2)
_cell_measurement_theta_max 30.46
_cell_measurement_theta_min 2.152
_cell_volume 6443(2)
_computing_cell_refinement
;
SAINT (Bruker, 2019)
;
_computing_data_collection
;
APEX3 (Bruker, 2019)
;
_computing_data_reduction
;
SAINT (Bruker, 2019), PLATON (Spek, 2020)
;
_computing_molecular_graphics
;
Mercury (Macrae <i>et al.</i>, 2020)
;
_computing_structure_refinement
;
SHELXL2014 (Sheldrick, 2015b)
;
_computing_structure_solution
;
SHELXT2014 (Sheldrick, 2015a)
;
_diffrn_ambient_temperature 110(2)
_diffrn_measured_fraction_theta_full 1.000
_diffrn_measured_fraction_theta_max 0.999
_diffrn_measurement_device_type 'Bruker D8 Quest'
_diffrn_measurement_method '\w scans'
_diffrn_radiation_type MoK\a
_diffrn_radiation_wavelength 0.71073
_diffrn_reflns_av_R_equivalents 0.0498
_diffrn_reflns_av_unetI/netI 0.0762
_diffrn_reflns_Laue_measured_fraction_full 1.000
_diffrn_reflns_Laue_measured_fraction_max 0.999
_diffrn_reflns_limit_h_max 33
_diffrn_reflns_limit_h_min -33
_diffrn_reflns_limit_k_max 11
_diffrn_reflns_limit_k_min -19
_diffrn_reflns_limit_l_max 24
_diffrn_reflns_limit_l_min -23
_diffrn_reflns_number 31148
_diffrn_reflns_point_group_measured_fraction_full 0.869
_diffrn_reflns_point_group_measured_fraction_max 0.870
_diffrn_reflns_theta_full 25.242
_diffrn_reflns_theta_max 28.999
_diffrn_reflns_theta_min 1.430
_diffrn_source 'micro-focus sealed X-ray tube'
_exptl_absorpt_coefficient_mu 1.662
_exptl_absorpt_correction_type multi-scan
_exptl_absorpt_process_details
;
 SADABS 2016/2: Krause, L., Herbst-Irmer, R., Sheldrick G.M. & Stalke D.,
 J. Appl. Cryst. 48 (2015) 3-10
;
_exptl_crystal_colour blue
_exptl_crystal_density_diffrn 1.368
_exptl_crystal_description block
_exptl_crystal_F_000 2744
_exptl_crystal_size_max 0.420
_exptl_crystal_size_mid 0.280
_exptl_crystal_size_min 0.130
_exptl_transmission_factor_max 0.813
_exptl_transmission_factor_min 0.542
_refine_diff_density_max 1.071
_refine_diff_density_min -1.814
_refine_diff_density_rms 0.107
_refine_ls_abs_structure_details
;
 Flack x determined using 4396 quotients [(I+)-(I-)]/[(I+)+(I-)]
 (Parsons, Flack and Wagner, Acta Cryst. B69 (2013) 249-259).
;
_refine_ls_abs_structure_Flack 0.016(10)
_refine_ls_extinction_coef .
_refine_ls_extinction_method none
_refine_ls_goodness_of_fit_ref 0.988
_refine_ls_hydrogen_treatment mixed
_refine_ls_matrix_type full
_refine_ls_number_parameters 671
_refine_ls_number_reflns 14920
_refine_ls_number_restraints 1
_refine_ls_restrained_S_all 0.988
_refine_ls_R_factor_all 0.0532
_refine_ls_R_factor_gt 0.0403
_refine_ls_shift/su_max 0.002
_refine_ls_shift/su_mean 0.000
_refine_ls_structure_factor_coef Fsqd
_refine_ls_weighting_details 'w=1/[\s^2^(Fo^2^)+(0.0223P)^2^] where P=(Fo^2^+2Fc^2^)/3'
_refine_ls_weighting_scheme calc
_refine_ls_wR_factor_gt 0.0768
_refine_ls_wR_factor_ref 0.0812
_reflns_Friedel_coverage 0.690
_reflns_Friedel_fraction_full 0.729
_reflns_Friedel_fraction_max 0.733
_reflns_number_gt 12690
_reflns_number_total 14920
_reflns_threshold_expression 'I > 2\s(I)'
_cod_data_source_file ICA-2022-529-120638.cif
_cod_data_source_block 5Nd
_cod_depositor_comments
;

2022-04-19
Z value and formula fixed to values more according to usual
chemical conventions.                 miguel
;
_cod_original_formula_sum 'C52 H100 B4 Na2 Nd2 O14'
_cod_original_formula_weight 1327.01
_cod_original_formula_units_Z 4
_cod_database_code 1566000
_shelx_space_group_comment
;
The symmetry employed for this shelxl refinement is uniquely defined
by the following loop, which should always be used as a source of
symmetry information in preference to the above space-group names.
They are only intended as comments.
;
_shelx_estimated_absorpt_t_min 0.542
_shelx_estimated_absorpt_t_max 0.813

loop_
_space_group_symop_operation_xyz
'x, y, z'
'-x, -y, z+1/2'
'x+1/2, -y, z'
'-x+1/2, y, z+1/2'

loop_
_atom_site_label
_atom_site_type_symbol
_atom_site_fract_x
_atom_site_fract_y
_atom_site_fract_z
_atom_site_U_iso_or_equiv
_atom_site_adp_type
_atom_site_occupancy
_atom_site_site_symmetry_order
_atom_site_calc_flag
_atom_site_refinement_flags_posn
_atom_site_refinement_flags_adp
_atom_site_refinement_flags_occupancy
_atom_site_disorder_assembly
_atom_site_disorder_group
Nd1 Nd 0.73984(2) -0.00976(2) 0.30631(2) 0.01490(7) Uani 1 1 d . . . . .
Nd2 Nd 0.49141(2) 0.52960(2) 0.69836(2) 0.01430(7) Uani 1 1 d . . . . .
Na1 Na 0.54255(11) 0.01213(18) 0.45719(16) 0.0198(6) Uani 1 1 d . . . . .
Na2 Na 0.29386(11) 0.54539(17) 0.54676(15) 0.0215(6) Uani 1 1 d . . . . .
O1S O 0.5820(3) -0.0557(4) 0.5900(3) 0.0459(16) Uani 1 1 d . . . . .
O2S O 0.5917(2) 0.1245(3) 0.5364(2) 0.0253(11) Uani 1 1 d . . . . .
O3S O 0.52480(18) 0.1815(3) 0.4271(3) 0.0236(10) Uani 1 1 d . . . . .
O4S O 0.4924(2) 0.0365(3) 0.3379(3) 0.0264(11) Uani 1 1 d . . . . .
O5S O 0.5109(2) -0.1453(4) 0.3901(3) 0.0437(14) Uani 1 1 d . . . . .
O6S O 0.6042(2) -0.1890(4) 0.4769(3) 0.0471(15) Uani 1 1 d . . . . .
O7S O 0.4584(2) 0.0150(3) 0.5155(3) 0.0311(13) Uani 1 1 d . . . . .
O8S O 0.26436(18) 0.3964(3) 0.6230(2) 0.0237(10) Uani 1 1 d . . . . .
O9S O 0.3522(2) 0.3622(3) 0.5296(3) 0.0317(12) Uani 1 1 d . . . . .
O10S O 0.3280(2) 0.4853(3) 0.4094(3) 0.0271(11) Uani 1 1 d . . . . .
O11S O 0.34257(19) 0.6648(3) 0.4633(2) 0.0238(10) Uani 1 1 d . . . . .
O12S O 0.27416(18) 0.7189(3) 0.5716(2) 0.0230(10) Uani 1 1 d . . . . .
O13S O 0.24160(19) 0.5786(3) 0.6680(3) 0.0226(10) Uani 1 1 d . . . . .
O14S O 0.2085(2) 0.5346(3) 0.4930(3) 0.0271(12) Uani 1 1 d . . . . .
C1S C 0.6255(4) 0.0014(5) 0.6089(5) 0.040(2) Uani 1 1 d . . . . .
H1SA H 0.655223 -0.007604 0.573406 0.048 Uiso 1 1 calc R U . . .
H1SB H 0.638716 -0.015394 0.658400 0.048 Uiso 1 1 calc R U . . .
C2S C 0.6070(3) 0.1025(6) 0.6079(4) 0.039(2) Uani 1 1 d . . . . .
H2SA H 0.576228 0.111046 0.641714 0.047 Uiso 1 1 calc R U . . .
H2SB H 0.636617 0.144288 0.623881 0.047 Uiso 1 1 calc R U . . .
C3S C 0.5787(3) 0.2211(5) 0.5285(4) 0.0280(16) Uani 1 1 d . . . . .
H3SA H 0.609124 0.260282 0.545668 0.034 Uiso 1 1 calc R U . . .
H3SB H 0.546713 0.236449 0.558656 0.034 Uiso 1 1 calc R U . . .
C4S C 0.5674(3) 0.2413(5) 0.4501(4) 0.0270(16) Uani 1 1 d . . . . .
H4SA H 0.556848 0.307897 0.443934 0.032 Uiso 1 1 calc R U . . .
H4SB H 0.599917 0.229481 0.420072 0.032 Uiso 1 1 calc R U . . .
C5S C 0.5093(3) 0.1988(5) 0.3535(4) 0.0339(18) Uani 1 1 d . . . . .
H5SA H 0.540887 0.193443 0.320606 0.041 Uiso 1 1 calc R U . . .
H5SB H 0.494269 0.262875 0.348779 0.041 Uiso 1 1 calc R U . . .
C6S C 0.4676(3) 0.1270(5) 0.3333(4) 0.0322(18) Uani 1 1 d . . . . .
H6SA H 0.436684 0.130692 0.367411 0.039 Uiso 1 1 calc R U . . .
H6SB H 0.454399 0.138437 0.282795 0.039 Uiso 1 1 calc R U . . .
C7S C 0.4552(3) -0.0385(5) 0.3243(5) 0.041(2) Uani 1 1 d . . . . .
H7SA H 0.436194 -0.027353 0.277361 0.049 Uiso 1 1 calc R U . . .
H7SB H 0.428122 -0.040841 0.364072 0.049 Uiso 1 1 calc R U . . .
C8S C 0.4846(3) -0.1290(5) 0.3208(4) 0.038(2) Uani 1 1 d . . . . .
H8SA H 0.459075 -0.180719 0.310254 0.046 Uiso 1 1 calc R U . . .
H8SB H 0.511629 -0.126996 0.280888 0.046 Uiso 1 1 calc R U . . .
C9S C 0.5411(4) -0.2337(5) 0.3887(5) 0.052(3) Uani 1 1 d . . . . .
H9SA H 0.570694 -0.229181 0.352470 0.063 Uiso 1 1 calc R U . . .
H9SB H 0.516988 -0.285591 0.373538 0.063 Uiso 1 1 calc R U . . .
C10S C 0.5633(4) -0.2533(6) 0.4618(6) 0.053(3) Uani 1 1 d . . . . .
H10A H 0.534519 -0.247900 0.499227 0.064 Uiso 1 1 calc R U . . .
H10B H 0.577739 -0.317995 0.463387 0.064 Uiso 1 1 calc R U . . .
C11S C 0.6255(4) -0.1961(6) 0.5507(4) 0.048(2) Uani 1 1 d . . . . .
H11A H 0.661393 -0.166145 0.552387 0.058 Uiso 1 1 calc R U . . .
H11B H 0.630031 -0.263270 0.563386 0.058 Uiso 1 1 calc R U . . .
C12S C 0.5902(4) -0.1511(6) 0.6062(5) 0.057(3) Uani 1 1 d . . . . .
H12A H 0.555024 -0.183878 0.607421 0.069 Uiso 1 1 calc R U . . .
H12B H 0.606846 -0.157032 0.655393 0.069 Uiso 1 1 calc R U . . .
C13S C 0.4436(4) -0.0608(6) 0.5633(5) 0.055(3) Uani 1 1 d . . . . .
H13A H 0.471791 -0.109970 0.562824 0.066 Uiso 1 1 calc R U . . .
H13B H 0.409277 -0.089155 0.547010 0.066 Uiso 1 1 calc R U . . .
C14S C 0.4378(5) -0.0217(6) 0.6376(6) 0.056(3) Uani 1 1 d . . . . .
H14A H 0.468080 -0.041711 0.669307 0.067 Uiso 1 1 calc R U . . .
H14B H 0.403631 -0.042735 0.660230 0.067 Uiso 1 1 calc R U . . .
C15S C 0.4380(4) 0.0846(6) 0.6277(4) 0.040(2) Uani 1 1 d . . . . .
H15A H 0.407315 0.114037 0.653696 0.048 Uiso 1 1 calc R U . . .
H15B H 0.471988 0.112491 0.645913 0.048 Uiso 1 1 calc R U . . .
C16S C 0.4328(3) 0.0961(5) 0.5462(4) 0.0342(18) Uani 1 1 d . . . . .
H16A H 0.394468 0.098783 0.531545 0.041 Uiso 1 1 calc R U . . .
H16B H 0.450928 0.154266 0.529627 0.041 Uiso 1 1 calc R U . . .
C17S C 0.2953(3) 0.3122(5) 0.6265(4) 0.0342(18) Uani 1 1 d . . . . .
H17A H 0.272511 0.259855 0.644338 0.041 Uiso 1 1 calc R U . . .
H17B H 0.325585 0.320344 0.661279 0.041 Uiso 1 1 calc R U . . .
C18S C 0.3164(3) 0.2900(5) 0.5521(5) 0.0349(19) Uani 1 1 d . . . . .
H18A H 0.335516 0.228993 0.553109 0.042 Uiso 1 1 calc R U . . .
H18B H 0.286168 0.285026 0.516895 0.042 Uiso 1 1 calc R U . . .
C19S C 0.3741(3) 0.3468(5) 0.4586(4) 0.0330(17) Uani 1 1 d . . . . .
H19A H 0.378978 0.278557 0.450667 0.040 Uiso 1 1 calc R U . . .
H19B H 0.409880 0.377110 0.455374 0.040 Uiso 1 1 calc R U . . .
C20S C 0.3378(3) 0.3860(5) 0.3995(4) 0.0311(18) Uani 1 1 d . . . . .
H20A H 0.354723 0.375637 0.350951 0.037 Uiso 1 1 calc R U . . .
H20B H 0.303107 0.351966 0.400213 0.037 Uiso 1 1 calc R U . . .
C21S C 0.3729(3) 0.5418(5) 0.3869(4) 0.0341(19) Uani 1 1 d . . . . .
H21A H 0.384162 0.524562 0.336534 0.041 Uiso 1 1 calc R U . . .
H21B H 0.403788 0.531559 0.420381 0.041 Uiso 1 1 calc R U . . .
C22S C 0.3558(3) 0.6425(5) 0.3893(4) 0.0333(18) Uani 1 1 d . . . . .
H22A H 0.385280 0.683513 0.371737 0.040 Uiso 1 1 calc R U . . .
H22B H 0.324061 0.652281 0.357213 0.040 Uiso 1 1 calc R U . . .
C23S C 0.3300(3) 0.7620(4) 0.4718(4) 0.0271(16) Uani 1 1 d . . . . .
H23A H 0.298393 0.778615 0.441297 0.032 Uiso 1 1 calc R U . . .
H23B H 0.360814 0.801157 0.456076 0.032 Uiso 1 1 calc R U . . .
C24S C 0.3178(3) 0.7793(4) 0.5510(4) 0.0250(16) Uani 1 1 d . . . . .
H24A H 0.349943 0.765445 0.581320 0.030 Uiso 1 1 calc R U . . .
H24B H 0.307698 0.845778 0.558619 0.030 Uiso 1 1 calc R U . . .
C25S C 0.2557(3) 0.7391(4) 0.6436(4) 0.0278(16) Uani 1 1 d . . . . .
H25A H 0.239318 0.802456 0.645175 0.033 Uiso 1 1 calc R U . . .
H25B H 0.286099 0.737368 0.678675 0.033 Uiso 1 1 calc R U . . .
C26S C 0.2147(3) 0.6662(4) 0.6634(4) 0.0269(16) Uani 1 1 d . . . . .
H26A H 0.197840 0.681726 0.711112 0.032 Uiso 1 1 calc R U . . .
H26B H 0.186194 0.663526 0.625530 0.032 Uiso 1 1 calc R U . . .
C27S C 0.2062(3) 0.5030(4) 0.6845(5) 0.0259(17) Uani 1 1 d . . . . .
H27A H 0.179233 0.495773 0.644810 0.031 Uiso 1 1 calc R U . . .
H27B H 0.186842 0.515666 0.730967 0.031 Uiso 1 1 calc R U . . .
C28S C 0.2391(3) 0.4150(4) 0.6915(4) 0.0274(15) Uani 1 1 d . . . . .
H28A H 0.266718 0.423030 0.730174 0.033 Uiso 1 1 calc R U . . .
H28B H 0.215671 0.361630 0.705350 0.033 Uiso 1 1 calc R U . . .
C29S C 0.1811(4) 0.4501(5) 0.4699(4) 0.0361(19) Uani 1 1 d . . . . .
H29A H 0.143546 0.449554 0.488204 0.043 Uiso 1 1 calc R U . . .
H29B H 0.199889 0.393705 0.488708 0.043 Uiso 1 1 calc R U . . .
C30S C 0.1822(4) 0.4523(6) 0.3870(5) 0.039(2) Uani 1 1 d . . . . .
H30A H 0.151126 0.418006 0.365970 0.047 Uiso 1 1 calc R U . . .
H30B H 0.215944 0.424769 0.367687 0.047 Uiso 1 1 calc R U . . .
C31S C 0.1788(4) 0.5583(7) 0.3700(5) 0.051(3) Uani 1 1 d . . . . .
H31A H 0.202374 0.574886 0.328112 0.061 Uiso 1 1 calc R U . . .
H31B H 0.141386 0.576842 0.358153 0.061 Uiso 1 1 calc R U . . .
C32S C 0.1976(4) 0.6049(6) 0.4390(5) 0.046(2) Uani 1 1 d . . . . .
H32A H 0.230563 0.641780 0.429040 0.056 Uiso 1 1 calc R U . . .
H32B H 0.169474 0.648341 0.457230 0.056 Uiso 1 1 calc R U . . .
C1 C 0.6544(3) 0.0203(5) 0.3990(4) 0.0263(15) Uani 1 1 d . . . . .
H1A H 0.648(3) -0.027(5) 0.437(4) 0.04(2) Uiso 1 1 d . . . . .
B1 B 0.7190(4) -0.0513(6) 0.1658(5) 0.0293(19) Uani 1 1 d . . . . .
H1BD H 0.761916 -0.076954 0.177575 0.035 Uiso 1 1 d R U . . .
H1BC H 0.689196 -0.078924 0.203815 0.035 Uiso 1 1 d R U . . .
H1BB H 0.715166 0.026836 0.174315 0.035 Uiso 1 1 d R U . . .
H1BA H 0.706136 -0.064504 0.112285 0.035 Uiso 1 1 d R U . . .
B2 B 0.8225(3) 0.1089(5) 0.2895(4) 0.0213(16) Uani 1 1 d . . . . .
H2BC H 0.834441 0.032732 0.262034 0.026 Uiso 1 1 d R U . . .
H2BA H 0.858641 0.161482 0.284584 0.026 Uiso 1 1 d R U . . .
H2BB H 0.809671 0.089812 0.357944 0.026 Uiso 1 1 d R U . . .
H2BD H 0.783691 0.125932 0.261294 0.026 Uiso 1 1 d R U . . .
B3 B 0.4726(4) 0.4898(5) 0.8397(5) 0.0253(17) Uani 1 1 d . . . . .
H3BB H 0.508080 0.463942 0.825216 0.030 Uiso 1 1 d R U . . .
H3BC H 0.470950 0.565152 0.824146 0.030 Uiso 1 1 d R U . . .
H3BA H 0.442970 0.459852 0.796986 0.030 Uiso 1 1 d R U . . .
H3BD H 0.463300 0.473522 0.902226 0.030 Uiso 1 1 d R U . . .
B4 B 0.5786(3) 0.6392(5) 0.7112(4) 0.0227(17) Uani 1 1 d . . . . .
H4BC H 0.571420 0.628840 0.660171 0.027 Uiso 1 1 d R U . . .
H4BB H 0.543041 0.665790 0.741431 0.027 Uiso 1 1 d R U . . .
H4BA H 0.587341 0.570870 0.731811 0.027 Uiso 1 1 d R U . . .
H4BD H 0.623690 0.675920 0.715641 0.027 Uiso 1 1 d R U . . .
C2 C 0.6328(3) 0.0315(4) 0.3278(4) 0.0252(15) Uani 1 1 d . . . . .
H2A H 0.601962 -0.005232 0.307220 0.030 Uiso 1 1 calc R U . . .
C3 C 0.6537(3) 0.1145(4) 0.2975(4) 0.0258(15) Uani 1 1 d . . . . .
H3A H 0.640579 0.145494 0.251589 0.031 Uiso 1 1 calc R U . . .
C4 C 0.6882(3) 0.1548(5) 0.3489(4) 0.0265(16) Uani 1 1 d . . . . .
H4A H 0.703875 0.219376 0.345803 0.032 Uiso 1 1 calc R U . . .
C5 C 0.6895(3) 0.0971(5) 0.4106(4) 0.0249(15) Uani 1 1 d . . . . .
H5A H 0.705440 0.114830 0.459056 0.030 Uiso 1 1 calc R U . . .
C6 C 0.7278(3) -0.1731(4) 0.3882(4) 0.0253(15) Uani 1 1 d . . . . .
H6A H 0.692905 -0.198960 0.406760 0.030 Uiso 1 1 calc R U . . .
C7 C 0.7634(3) -0.1169(5) 0.4280(4) 0.0280(16) Uani 1 1 d . . . . .
H7A H 0.758043 -0.096538 0.480048 0.034 Uiso 1 1 calc R U . . .
C8 C 0.8114(3) -0.1118(5) 0.3901(4) 0.0308(17) Uani 1 1 d . . . . .
H8A H 0.846030 -0.087182 0.410576 0.037 Uiso 1 1 calc R U . . .
C9 C 0.8065(3) -0.1631(5) 0.3254(4) 0.037(2) Uani 1 1 d . . . . .
H9A H 0.836765 -0.181746 0.292234 0.044 Uiso 1 1 calc R U . . .
C10 C 0.7543(3) -0.2018(4) 0.3249(4) 0.0322(19) Uani 1 1 d . . . . .
H10C H 0.741381 -0.251479 0.290295 0.039 Uiso 1 1 calc R U . . .
C11 C 0.4064(3) 0.5657(5) 0.6054(4) 0.0230(14) Uani 1 1 d . . . . .
H11C H 0.396869 0.512777 0.575425 0.028 Uiso 1 1 d R U . . .
C12 C 0.4423(3) 0.6412(5) 0.5949(4) 0.0282(16) Uani 1 1 d . . . . .
H12C H 0.458414 0.660483 0.546878 0.034 Uiso 1 1 calc R U . . .
C13 C 0.4407(3) 0.6969(4) 0.6590(4) 0.0270(16) Uani 1 1 d . . . . .
H13C H 0.456708 0.761024 0.664010 0.032 Uiso 1 1 calc R U . . .
C14 C 0.4049(2) 0.6559(4) 0.7087(4) 0.0236(15) Uani 1 1 d . . . . .
H14C H 0.391363 0.685529 0.754909 0.028 Uiso 1 1 calc R U . . .
C15 C 0.3842(3) 0.5734(5) 0.6758(4) 0.0248(15) Uani 1 1 d . . . . .
H15C H 0.352912 0.536163 0.694523 0.030 Uiso 1 1 calc R U . . .
C16 C 0.4747(3) 0.3671(4) 0.6190(4) 0.0217(14) Uani 1 1 d . . . . .
H16C H 0.438920 0.342820 0.602313 0.026 Uiso 1 1 calc R U . . .
C17 C 0.5028(3) 0.3364(4) 0.6806(3) 0.0243(16) Uani 1 1 d . . . . .
H17C H 0.489487 0.288107 0.716140 0.029 Uiso 1 1 calc R U . . .
C18 C 0.5551(3) 0.3715(4) 0.6790(4) 0.0252(16) Uani 1 1 d . . . . .
H18C H 0.585455 0.351389 0.711453 0.030 Uiso 1 1 calc R U . . .
C19 C 0.5600(3) 0.4240(4) 0.6124(4) 0.0257(15) Uani 1 1 d . . . . .
H19C H 0.594591 0.446746 0.590636 0.031 Uiso 1 1 calc R U . . .
C20 C 0.5106(3) 0.4210(4) 0.5763(3) 0.0229(14) Uani 1 1 d . . . . .
H20C H 0.504301 0.441034 0.524389 0.027 Uiso 1 1 calc R U . . .

loop_
_atom_site_aniso_label
_atom_site_aniso_U_11
_atom_site_aniso_U_22
_atom_site_aniso_U_33
_atom_site_aniso_U_23
_atom_site_aniso_U_13
_atom_site_aniso_U_12
Nd1 0.01579(15) 0.01383(13) 0.01507(15) -0.00060(15) 0.00157(18) 0.00203(11)
Nd2 0.01352(14) 0.01228(12) 0.01709(15) -0.00014(13) -0.00077(18) 0.00090(11)
Na1 0.0185(14) 0.0214(14) 0.0196(14) -0.0005(10) 0.0018(12) 0.0001(10)
Na2 0.0187(15) 0.0223(13) 0.0233(15) 0.0006(11) -0.0024(12) -0.0009(11)
O1S 0.055(4) 0.035(3) 0.047(4) 0.014(3) -0.014(3) -0.003(3)
O2S 0.031(3) 0.023(2) 0.021(3) -0.0055(18) -0.004(2) 0.004(2)
O3S 0.020(2) 0.023(2) 0.028(3) 0.005(2) 0.000(2) -0.0040(18)
O4S 0.022(3) 0.025(3) 0.032(3) 0.001(2) -0.006(2) -0.003(2)
O5S 0.066(4) 0.026(3) 0.039(3) -0.009(2) 0.012(3) 0.002(3)
O6S 0.044(4) 0.037(3) 0.060(4) 0.003(3) 0.021(3) -0.002(3)
O7S 0.030(3) 0.030(3) 0.033(3) -0.003(2) 0.014(3) -0.001(2)
O8S 0.026(3) 0.023(2) 0.023(2) 0.0037(19) 0.002(2) 0.0048(19)
O9S 0.035(3) 0.030(3) 0.030(3) -0.005(2) -0.002(2) -0.008(2)
O10S 0.021(3) 0.027(3) 0.034(3) -0.004(2) 0.000(2) 0.001(2)
O11S 0.032(3) 0.021(2) 0.018(2) 0.0043(19) 0.001(2) 0.0010(19)
O12S 0.024(3) 0.022(2) 0.023(3) -0.0013(18) 0.001(2) -0.0049(19)
O13S 0.017(3) 0.029(3) 0.022(2) 0.0001(19) 0.003(2) 0.001(2)
O14S 0.027(3) 0.027(3) 0.028(3) -0.003(2) -0.007(2) -0.001(2)
C1S 0.041(5) 0.040(5) 0.039(5) -0.002(3) -0.023(4) 0.008(3)
C2S 0.039(5) 0.048(5) 0.030(4) -0.014(4) -0.015(4) 0.007(4)
C3S 0.022(4) 0.027(4) 0.035(4) -0.012(3) 0.003(3) 0.000(3)
C4S 0.027(4) 0.016(3) 0.038(5) -0.004(3) 0.001(4) -0.004(3)
C5S 0.041(5) 0.029(4) 0.032(4) 0.011(3) -0.002(4) 0.002(3)
C6S 0.023(4) 0.040(4) 0.034(4) 0.007(3) -0.010(3) 0.005(3)
C7S 0.026(5) 0.048(5) 0.050(6) -0.015(4) -0.006(4) -0.012(3)
C8S 0.040(5) 0.040(4) 0.035(5) -0.018(4) -0.001(4) -0.007(3)
C9S 0.087(8) 0.020(4) 0.051(6) -0.008(4) -0.001(5) -0.001(4)
C10S 0.044(5) 0.028(5) 0.088(7) 0.006(5) 0.010(6) 0.000(4)
C11S 0.047(6) 0.057(5) 0.040(5) 0.022(4) 0.012(4) 0.016(4)
C12S 0.082(8) 0.038(5) 0.051(6) 0.013(4) 0.013(6) 0.010(5)
C13S 0.066(7) 0.029(4) 0.071(7) 0.001(5) 0.033(6) -0.013(4)
C14S 0.086(9) 0.039(5) 0.044(6) 0.007(4) 0.014(6) 0.005(5)
C15S 0.042(5) 0.046(5) 0.032(5) -0.003(4) 0.012(4) -0.001(4)
C16S 0.031(5) 0.040(4) 0.032(4) 0.005(3) 0.005(4) 0.009(4)
C17S 0.036(4) 0.020(3) 0.046(5) 0.009(3) 0.002(4) 0.008(3)
C18S 0.037(5) 0.018(3) 0.050(5) 0.000(3) 0.003(4) 0.000(3)
C19S 0.028(4) 0.036(4) 0.036(4) -0.010(3) 0.008(4) 0.002(3)
C20S 0.034(5) 0.032(4) 0.027(4) -0.012(3) -0.004(3) 0.002(3)
C21S 0.030(4) 0.047(5) 0.025(4) -0.008(3) 0.004(4) -0.003(3)
C22S 0.042(5) 0.038(4) 0.020(4) 0.003(3) 0.009(4) -0.006(3)
C23S 0.035(4) 0.015(3) 0.032(4) 0.010(3) -0.001(3) -0.005(3)
C24S 0.021(4) 0.016(3) 0.038(4) -0.003(3) 0.006(3) -0.003(3)
C25S 0.033(4) 0.021(3) 0.030(4) -0.009(3) 0.012(3) 0.000(3)
C26S 0.024(4) 0.019(3) 0.038(4) -0.007(3) 0.009(3) 0.004(3)
C27S 0.020(4) 0.025(4) 0.033(5) 0.005(3) 0.007(4) -0.002(2)
C28S 0.026(4) 0.028(3) 0.028(4) 0.010(3) 0.002(4) -0.002(3)
C29S 0.040(5) 0.035(4) 0.033(5) 0.005(4) -0.006(4) -0.013(4)
C30S 0.035(5) 0.040(5) 0.041(5) -0.013(4) -0.013(4) 0.005(4)
C31S 0.056(6) 0.055(6) 0.040(6) 0.011(4) -0.021(5) -0.019(5)
C32S 0.056(6) 0.038(5) 0.045(5) 0.002(4) -0.027(5) 0.010(4)
C1 0.020(3) 0.031(4) 0.028(4) 0.006(3) 0.013(3) 0.009(3)
B1 0.040(5) 0.029(4) 0.019(4) -0.001(3) -0.005(4) -0.010(4)
B2 0.015(4) 0.026(4) 0.023(4) -0.006(3) -0.004(3) -0.001(3)
B3 0.026(4) 0.025(4) 0.025(4) -0.001(3) -0.001(4) 0.000(3)
B4 0.025(4) 0.022(3) 0.021(4) -0.002(3) -0.003(3) -0.002(3)
C2 0.015(3) 0.022(3) 0.039(4) 0.002(3) 0.000(3) 0.003(2)
C3 0.022(3) 0.027(3) 0.029(4) 0.006(3) 0.000(3) 0.014(2)
C4 0.021(4) 0.021(3) 0.037(4) -0.005(3) 0.006(3) 0.006(3)
C5 0.017(4) 0.034(4) 0.024(4) -0.008(3) 0.004(3) 0.008(3)
C6 0.027(4) 0.021(3) 0.027(4) 0.009(3) 0.005(3) 0.003(3)
C7 0.034(4) 0.028(3) 0.022(4) 0.009(3) -0.003(3) 0.004(3)
C8 0.017(4) 0.035(4) 0.040(5) 0.017(3) -0.004(3) 0.007(3)
C9 0.033(5) 0.034(4) 0.044(5) 0.012(3) 0.018(4) 0.022(3)
C10 0.054(5) 0.014(3) 0.029(5) 0.001(2) 0.000(4) 0.011(3)
C11 0.020(3) 0.025(3) 0.024(4) -0.003(3) -0.013(3) 0.005(3)
C12 0.021(4) 0.036(4) 0.027(4) 0.020(3) 0.000(3) 0.010(3)
C13 0.022(4) 0.011(3) 0.048(5) 0.002(3) -0.009(3) 0.005(3)
C14 0.018(3) 0.024(3) 0.029(4) -0.007(3) -0.003(3) 0.009(2)
C15 0.013(3) 0.025(3) 0.036(4) 0.004(3) -0.004(3) 0.000(3)
C16 0.013(3) 0.022(3) 0.030(4) -0.013(3) -0.005(3) 0.002(2)
C17 0.038(4) 0.013(3) 0.023(4) -0.003(2) 0.005(3) 0.003(3)
C18 0.030(4) 0.021(3) 0.024(4) -0.007(3) -0.011(3) 0.014(3)
C19 0.021(4) 0.022(3) 0.034(4) -0.007(3) 0.007(3) 0.003(3)
C20 0.030(4) 0.023(3) 0.015(3) -0.003(2) 0.001(3) 0.004(3)

loop_
_atom_type_symbol
_atom_type_description
_atom_type_scat_dispersion_real
_atom_type_scat_dispersion_imag
_atom_type_scat_source
C C 0.0033 0.0016 'International Tables Vol C Tables 4.2.6.8 and 6.1.1.4'
H H 0.0000 0.0000 'International Tables Vol C Tables 4.2.6.8 and 6.1.1.4'
B B 0.0013 0.0007 'International Tables Vol C Tables 4.2.6.8 and 6.1.1.4'
O O 0.0106 0.0060 'International Tables Vol C Tables 4.2.6.8 and 6.1.1.4'
Nd Nd -0.1943 3.0179 'International Tables Vol C Tables 4.2.6.8 and 6.1.1.4'
Na Na 0.0362 0.0249 'International Tables Vol C Tables 4.2.6.8 and 6.1.1.4'

loop_
_geom_angle_atom_site_label_1
_geom_angle_atom_site_label_2
_geom_angle_atom_site_label_3
_geom_angle
_geom_angle_site_symmetry_1
_geom_angle_site_symmetry_3
B2 Nd1 B1 100.3(2) . .
B2 Nd1 C5 94.6(2) . .
B1 Nd1 C5 134.3(2) . .
B2 Nd1 C1 124.4(2) . .
B1 Nd1 C1 118.2(3) . .
C5 Nd1 C1 29.9(2) . .
B2 Nd1 C2 128.6(2) . .
B1 Nd1 C2 89.8(3) . .
C5 Nd1 C2 48.8(2) . .
C1 Nd1 C2 29.8(2) . .
B2 Nd1 C7 106.2(2) . .
B1 Nd1 C7 133.5(2) . .
C5 Nd1 C7 81.2(2) . .
C1 Nd1 C7 75.8(2) . .
C2 Nd1 C7 102.1(2) . .
B2 Nd1 C8 84.3(2) . .
B1 Nd1 C8 122.5(3) . .
C5 Nd1 C8 101.7(2) . .
C1 Nd1 C8 103.9(2) . .
C2 Nd1 C8 131.1(2) . .
C7 Nd1 C8 29.0(2) . .
B2 Nd1 C9 93.1(2) . .
B1 Nd1 C9 93.5(3) . .
C5 Nd1 C9 128.8(2) . .
C1 Nd1 C9 120.6(2) . .
C2 Nd1 C9 136.9(2) . .
C7 Nd1 C9 48.2(2) . .
C8 Nd1 C9 29.2(2) . .
B2 Nd1 C6 132.2(2) . .
B1 Nd1 C6 107.9(2) . .
C5 Nd1 C6 92.5(2) . .
C1 Nd1 C6 73.5(2) . .
C2 Nd1 C6 89.9(2) . .
C7 Nd1 C6 29.25(19) . .
C8 Nd1 C6 48.1(2) . .
C9 Nd1 C6 48.4(2) . .
B2 Nd1 C10 122.4(2) . .
B1 Nd1 C10 85.6(2) . .
C5 Nd1 C10 121.5(2) . .
C1 Nd1 C10 100.3(2) . .
C2 Nd1 C10 108.5(2) . .
C7 Nd1 C10 47.9(2) . .
C8 Nd1 C10 48.0(2) . .
C9 Nd1 C10 29.4(2) . .
C6 Nd1 C10 28.98(19) . .
B2 Nd1 C3 100.5(2) . .
B1 Nd1 C3 86.4(3) . .
C5 Nd1 C3 48.3(2) . .
C1 Nd1 C3 48.8(2) . .
C2 Nd1 C3 29.39(18) . .
C7 Nd1 C3 124.2(2) . .
C8 Nd1 C3 149.7(2) . .
C9 Nd1 C3 166.2(2) . .
C6 Nd1 C3 118.7(2) . .
C10 Nd1 C3 137.1(2) . .
B2 Nd1 C4 81.6(2) . .
B1 Nd1 C4 111.3(2) . .
C5 Nd1 C4 29.22(19) . .
C1 Nd1 C4 48.8(2) . .
C2 Nd1 C4 48.32(19) . .
C7 Nd1 C4 109.9(2) . .
C8 Nd1 C4 125.9(2) . .
C9 Nd1 C4 155.1(2) . .
C6 Nd1 C4 120.4(2) . .
C10 Nd1 C4 148.7(2) . .
C3 Nd1 C4 29.04(19) . .
B2 Nd1 H1BD 88.1 . .
B1 Nd1 H1BD 25.1 . .
C5 Nd1 H1BD 158.5 . .
C1 Nd1 H1BD 141.0 . .
C2 Nd1 H1BD 114.3 . .
C7 Nd1 H1BD 118.6 . .
C8 Nd1 H1BD 99.8 . .
C9 Nd1 H1BD 72.2 . .
C6 Nd1 H1BD 101.5 . .
C10 Nd1 H1BD 73.7 . .
C3 Nd1 H1BD 110.2 . .
C4 Nd1 H1BD 131.4 . .
B2 Nd1 H1BC 124.0 . .
B1 Nd1 H1BC 24.0 . .
C5 Nd1 H1BC 121.1 . .
C1 Nd1 H1BC 97.7 . .
C2 Nd1 H1BC 72.5 . .
C7 Nd1 H1BC 119.9 . .
C8 Nd1 H1BC 122.7 . .
C9 Nd1 H1BC 94.9 . .
C6 Nd1 H1BC 91.0 . .
C10 Nd1 H1BC 76.4 . .
C3 Nd1 H1BC 79.4 . .
C4 Nd1 H1BC 108.3 . .
H1BD Nd1 H1BC 43.3 . .
B2 Nd1 H1BB 87.0 . .
B1 Nd1 H1BB 24.8 . .
C5 Nd1 H1BB 115.7 . .
C1 Nd1 H1BB 111.4 . .
C2 Nd1 H1BB 81.8 . .
C7 Nd1 H1BB 158.2 . .
C8 Nd1 H1BB 142.1 . .
C9 Nd1 H1BB 115.3 . .
C6 Nd1 H1BB 130.9 . .
C10 Nd1 H1BB 110.4 . .
C3 Nd1 H1BB 68.2 . .
C4 Nd1 H1BB 88.9 . .
H1BD Nd1 H1BB 43.0 . .
H1BC Nd1 H1BB 40.4 . .
B2 Nd1 H2BC 27.1 . .
B1 Nd1 H2BC 85.9 . .
C5 Nd1 H2BC 120.5 . .
C1 Nd1 H2BC 150.2 . .
C2 Nd1 H2BC 152.0 . .
C7 Nd1 H2BC 100.9 . .
C8 Nd1 H2BC 72.9 . .
C9 Nd1 H2BC 71.1 . .
C6 Nd1 H2BC 117.8 . .
C10 Nd1 H2BC 98.7 . .
C3 Nd1 H2BC 122.6 . .
C4 Nd1 H2BC 108.2 . .
H1BD Nd1 H2BC 66.9 . .
H1BC Nd1 H2BC 109.0 . .
H1BB Nd1 H2BC 82.8 . .
B2 Nd1 H2BB 29.3 . .
B1 Nd1 H2BB 129.6 . .
C5 Nd1 H2BB 74.5 . .
C1 Nd1 H2BB 102.9 . .
C2 Nd1 H2BB 120.7 . .
C7 Nd1 H2BB 81.9 . .
C8 Nd1 H2BB 68.5 . .
C9 Nd1 H2BB 89.1 . .
C6 Nd1 H2BB 111.0 . .
C10 Nd1 H2BB 115.8 . .
C3 Nd1 H2BB 101.6 . .
C4 Nd1 H2BB 74.3 . .
H1BD Nd1 H2BB 114.5 . .
H1BC Nd1 H2BB 153.3 . .
H1BB Nd1 H2BB 114.8 . .
H2BC Nd1 H2BB 47.8 . .
B2 Nd1 H2BD 24.7 . .
B1 Nd1 H2BD 86.4 . .
C5 Nd1 H2BD 89.8 . .
C1 Nd1 H2BD 116.2 . .
C2 Nd1 H2BD 108.7 . .
C7 Nd1 H2BD 129.3 . .
C8 Nd1 H2BD 109.0 . .
C9 Nd1 H2BD 114.4 . .
C6 Nd1 H2BD 156.9 . .
C10 Nd1 H2BD 141.8 . .
C3 Nd1 H2BD 79.3 . .
C4 Nd1 H2BD 67.7 . .
H1BD Nd1 H2BD 83.7 . .
H1BC Nd1 H2BD 107.4 . .
H1BB Nd1 H2BD 67.3 . .
H2BC Nd1 H2BD 43.4 . .
H2BB Nd1 H2BD 47.8 . .
B3 Nd2 B4 100.4(2) . .
B3 Nd2 C12 134.7(2) . .
B4 Nd2 C12 94.7(2) . .
B3 Nd2 C20 133.5(2) . .
B4 Nd2 C20 104.9(2) . .
C12 Nd2 C20 81.2(2) . .
B3 Nd2 C11 119.8(2) . .
B4 Nd2 C11 124.4(2) . .
C12 Nd2 C11 29.70(19) . .
C20 Nd2 C11 75.0(2) . .
B3 Nd2 C19 122.6(2) . .
B4 Nd2 C19 82.4(2) . .
C12 Nd2 C19 101.5(2) . .
C20 Nd2 C19 29.28(19) . .
C11 Nd2 C19 103.1(2) . .
B3 Nd2 C16 107.5(2) . .
B4 Nd2 C16 131.0(2) . .
C12 Nd2 C16 93.4(2) . .
C20 Nd2 C16 29.69(19) . .
C11 Nd2 C16 73.67(19) . .
C19 Nd2 C16 48.64(19) . .
B3 Nd2 C15 91.3(2) . .
B4 Nd2 C15 131.3(2) . .
C12 Nd2 C15 48.8(2) . .
C20 Nd2 C15 100.0(2) . .
C11 Nd2 C15 29.36(19) . .
C19 Nd2 C15 129.3(2) . .
C16 Nd2 C15 88.04(19) . .
B3 Nd2 C18 92.9(2) . .
B4 Nd2 C18 91.3(2) . .
C12 Nd2 C18 129.4(2) . .
C20 Nd2 C18 48.84(19) . .
C11 Nd2 C18 120.69(19) . .
C19 Nd2 C18 29.94(19) . .
C16 Nd2 C18 48.63(19) . .
C15 Nd2 C18 135.5(2) . .
B3 Nd2 C17 85.4(2) . .
B4 Nd2 C17 120.2(2) . .
C12 Nd2 C17 122.5(2) . .
C20 Nd2 C17 48.17(18) . .
C11 Nd2 C17 101.0(2) . .
C19 Nd2 C17 48.2(2) . .
C16 Nd2 C17 29.11(19) . .
C15 Nd2 C17 107.7(2) . .
C18 Nd2 C17 29.01(19) . .
B3 Nd2 C13 110.4(2) . .
B4 Nd2 C13 83.7(2) . .
C12 Nd2 C13 29.5(2) . .
C20 Nd2 C13 110.5(2) . .
C11 Nd2 C13 48.42(19) . .
C19 Nd2 C13 126.8(2) . .
C16 Nd2 C13 120.9(2) . .
C15 Nd2 C13 48.26(19) . .
C18 Nd2 C13 156.7(2) . .
C17 Nd2 C13 149.3(2) . .
B3 Nd2 C14 86.4(2) . .
B4 Nd2 C14 103.9(2) . .
C12 Nd2 C14 48.4(2) . .
C20 Nd2 C14 123.2(2) . .
C11 Nd2 C14 48.33(19) . .
C19 Nd2 C14 149.2(2) . .
C16 Nd2 C14 117.17(19) . .
C15 Nd2 C14 29.42(18) . .
C18 Nd2 C14 164.71(19) . .
C17 Nd2 C14 135.92(19) . .
C13 Nd2 C14 28.88(19) . .
B3 Nd2 H3BB 21.7 . .
B4 Nd2 H3BB 90.2 . .
C12 Nd2 H3BB 155.9 . .
C20 Nd2 H3BB 120.2 . .
C11 Nd2 H3BB 139.2 . .
C19 Nd2 H3BB 102.5 . .
C16 Nd2 H3BB 101.2 . .
C15 Nd2 H3BB 112.2 . .
C18 Nd2 H3BB 73.9 . .
C17 Nd2 H3BB 74.0 . .
C13 Nd2 H3BB 128.7 . .
C14 Nd2 H3BB 107.5 . .
B3 Nd2 H3BC 24.5 . .
B4 Nd2 H3BC 88.0 . .
C12 Nd2 H3BC 116.0 . .
C20 Nd2 H3BC 158.0 . .
C11 Nd2 H3BC 112.6 . .
C19 Nd2 H3BC 141.9 . .
C16 Nd2 H3BC 130.1 . .
C15 Nd2 H3BC 83.7 . .
C18 Nd2 H3BC 114.4 . .
C17 Nd2 H3BC 109.9 . .
C13 Nd2 H3BC 88.3 . .
C14 Nd2 H3BC 68.8 . .
H3BB Nd2 H3BC 40.5 . .
B3 Nd2 H3BA 25.5 . .
B4 Nd2 H3BA 125.9 . .
C12 Nd2 H3BA 122.3 . .
C20 Nd2 H3BA 117.6 . .
C11 Nd2 H3BA 98.9 . .
C19 Nd2 H3BA 120.9 . .
C16 Nd2 H3BA 88.2 . .
C15 Nd2 H3BA 73.7 . .
C18 Nd2 H3BA 92.6 . .
C17 Nd2 H3BA 74.1 . .
C13 Nd2 H3BA 108.8 . .
C14 Nd2 H3BA 80.2 . .
H3BB Nd2 H3BA 40.4 . .
H3BC Nd2 H3BA 42.3 . .
B3 Nd2 H4BC 121.2 . .
B4 Nd2 H4BC 20.9 . .
C12 Nd2 H4BC 80.6 . .
C20 Nd2 H4BC 87.4 . .
C11 Nd2 H4BC 109.2 . .
C19 Nd2 H4BC 70.4 . .
C16 Nd2 H4BC 116.2 . .
C15 Nd2 H4BC 126.0 . .
C18 Nd2 H4BC 88.3 . .
C17 Nd2 H4BC 116.0 . .
C13 Nd2 H4BC 78.9 . .
C14 Nd2 H4BC 105.1 . .
H3BB Nd2 H4BC 109.2 . .
H3BC Nd2 H4BC 108.1 . .
H3BA Nd2 H4BC 146.7 . .
B3 Nd2 H4BB 87.2 . .
B4 Nd2 H4BB 24.4 . .
C12 Nd2 H4BB 89.7 . .
C20 Nd2 H4BB 127.7 . .
C11 Nd2 H4BB 116.7 . .
C19 Nd2 H4BB 106.8 . .
C16 Nd2 H4BB 155.3 . .
C15 Nd2 H4BB 111.9 . .
C18 Nd2 H4BB 112.6 . .
C17 Nd2 H4BB 139.9 . .
C13 Nd2 H4BB 69.1 . .
C14 Nd2 H4BB 82.7 . .
H3BB Nd2 H4BB 85.1 . .
H3BC Nd2 H4BB 68.8 . .
H3BA Nd2 H4BB 110.7 . .
H4BC Nd2 H4BB 40.3 . .
B3 Nd2 H4BA 89.0 . .
B4 Nd2 H4BA 23.4 . .
C12 Nd2 H4BA 116.7 . .
C20 Nd2 H4BA 99.3 . .
C11 Nd2 H4BA 145.8 . .
C19 Nd2 H4BA 71.4 . .
C16 Nd2 H4BA 117.6 . .
C15 Nd2 H4BA 153.0 . .
C18 Nd2 H4BA 71.4 . .
C17 Nd2 H4BA 99.3 . .
C13 Nd2 H4BA 106.8 . .
C14 Nd2 H4BA 123.8 . .
H3BB Nd2 H4BA 73.2 . .
H3BC Nd2 H4BA 85.4 . .
H3BA Nd2 H4BA 113.1 . .
H4BC Nd2 H4BA 36.7 . .
H4BB Nd2 H4BA 41.1 . .
O7S Na1 O2S 99.4(2) . .
O7S Na1 O3S 85.73(18) . .
O2S Na1 O3S 66.01(16) . .
O7S Na1 O4S 87.0(2) . .
O2S Na1 O4S 130.93(19) . .
O3S Na1 O4S 66.07(17) . .
O7S Na1 O5S 87.69(19) . .
O2S Na1 O5S 162.5(2) . .
O3S Na1 O5S 130.9(2) . .
O4S Na1 O5S 65.00(18) . .
O7S Na1 O1S 85.8(2) . .
O2S Na1 O1S 62.86(18) . .
O3S Na1 O1S 125.8(2) . .
O4S Na1 O1S 165.5(2) . .
O5S Na1 O1S 102.1(2) . .
O7S Na1 C1 173.1(2) . .
O2S Na1 C1 73.9(2) . .
O3S Na1 C1 92.80(19) . .
O4S Na1 C1 98.6(2) . .
O5S Na1 C1 98.3(2) . .
O1S Na1 C1 89.6(2) . .
O14S Na2 O12S 87.94(17) . .
O14S Na2 O11S 102.78(19) . .
O12S Na2 O11S 63.75(15) . .
O14S Na2 O13S 85.14(19) . .
O12S Na2 O13S 65.13(15) . .
O11S Na2 O13S 127.79(17) . .
O14S Na2 O8S 85.18(18) . .
O12S Na2 O8S 129.06(18) . .
O11S Na2 O8S 165.76(18) . .
O13S Na2 O8S 64.01(15) . .
O14S Na2 O10S 83.05(18) . .
O12S Na2 O10S 121.00(17) . .
O11S Na2 O10S 61.94(16) . .
O13S Na2 O10S 166.38(18) . .
O8S Na2 O10S 108.12(17) . .
O14S Na2 O9S 109.69(17) . .
O12S Na2 O9S 161.84(18) . .
O11S Na2 O9S 106.56(17) . .
O13S Na2 O9S 119.14(16) . .
O8S Na2 O9S 59.34(14) . .
O10S Na2 O9S 59.40(15) . .
O14S Na2 C11 175.8(2) . .
O12S Na2 C11 91.28(18) . .
O11S Na2 C11 73.16(18) . .
O13S Na2 C11 98.31(18) . .
O8S Na2 C11 98.53(18) . .
O10S Na2 C11 93.80(19) . .
O9S Na2 C11 70.82(17) . .
O14S Na2 H11C 160.9 . .
O12S Na2 H11C 108.6 . .
O11S Na2 H11C 77.2 . .
O13S Na2 H11C 110.2 . .
O8S Na2 H11C 91.4 . .
O10S Na2 H11C 80.2 . .
O9S Na2 H11C 53.3 . .
C11 Na2 H11C 18.2 . .
C1S O1S C12S 113.6(7) . .
C1S O1S Na1 106.5(5) . .
C12S O1S Na1 124.7(5) . .
C2S O2S C3S 112.0(5) . .
C2S O2S Na1 122.3(4) . .
C3S O2S Na1 117.0(4) . .
C5S O3S C4S 112.1(5) . .
C5S O3S Na1 114.9(4) . .
C4S O3S Na1 112.4(4) . .
C6S O4S C7S 112.6(6) . .
C6S O4S Na1 112.7(4) . .
C7S O4S Na1 111.3(5) . .
C8S O5S C9S 110.7(6) . .
C8S O5S Na1 113.5(4) . .
C9S O5S Na1 125.4(5) . .
C10S O6S C11S 113.7(7) . .
C16S O7S C13S 104.8(6) . .
C16S O7S Na1 125.9(5) . .
C13S O7S Na1 119.4(5) . .
C28S O8S C17S 110.7(5) . .
C28S O8S Na2 115.8(4) . .
C17S O8S Na2 123.4(4) . .
C18S O9S C19S 113.1(6) . .
C18S O9S Na2 107.3(4) . .
C19S O9S Na2 114.4(4) . .
C21S O10S C20S 112.3(6) . .
C21S O10S Na2 108.7(4) . .
C20S O10S Na2 117.7(4) . .
C22S O11S C23S 111.7(5) . .
C22S O11S Na2 121.2(4) . .
C23S O11S Na2 118.1(4) . .
C25S O12S C24S 111.4(5) . .
C25S O12S Na2 114.9(4) . .
C24S O12S Na2 112.8(4) . .
C26S O13S C27S 112.8(5) . .
C26S O13S Na2 110.2(4) . .
C27S O13S Na2 110.5(4) . .
C32S O14S C29S 107.1(6) . .
C32S O14S Na2 114.5(5) . .
C29S O14S Na2 127.1(5) . .
O1S C1S C2S 108.6(7) . .
O1S C1S H1SA 110.0 . .
C2S C1S H1SA 110.0 . .
O1S C1S H1SB 110.0 . .
C2S C1S H1SB 110.0 . .
H1SA C1S H1SB 108.4 . .
O2S C2S C1S 108.0(6) . .
O2S C2S H2SA 110.1 . .
C1S C2S H2SA 110.1 . .
O2S C2S H2SB 110.1 . .
C1S C2S H2SB 110.1 . .
H2SA C2S H2SB 108.4 . .
O2S C3S C4S 109.2(5) . .
O2S C3S H3SA 109.8 . .
C4S C3S H3SA 109.8 . .
O2S C3S H3SB 109.8 . .
C4S C3S H3SB 109.8 . .
H3SA C3S H3SB 108.3 . .
O3S C4S C3S 107.9(6) . .
O3S C4S H4SA 110.1 . .
C3S C4S H4SA 110.1 . .
O3S C4S H4SB 110.1 . .
C3S C4S H4SB 110.1 . .
H4SA C4S H4SB 108.4 . .
O3S C5S C6S 107.6(6) . .
O3S C5S H5SA 110.2 . .
C6S C5S H5SA 110.2 . .
O3S C5S H5SB 110.2 . .
C6S C5S H5SB 110.2 . .
H5SA C5S H5SB 108.5 . .
O4S C6S C5S 107.6(6) . .
O4S C6S H6SA 110.2 . .
C5S C6S H6SA 110.2 . .
O4S C6S H6SB 110.2 . .
C5S C6S H6SB 110.2 . .
H6SA C6S H6SB 108.5 . .
O4S C7S C8S 109.8(7) . .
O4S C7S H7SA 109.7 . .
C8S C7S H7SA 109.7 . .
O4S C7S H7SB 109.7 . .
C8S C7S H7SB 109.7 . .
H7SA C7S H7SB 108.2 . .
O5S C8S C7S 109.0(6) . .
O5S C8S H8SA 109.9 . .
C7S C8S H8SA 109.9 . .
O5S C8S H8SB 109.9 . .
C7S C8S H8SB 109.9 . .
H8SA C8S H8SB 108.3 . .
O5S C9S C10S 109.8(7) . .
O5S C9S H9SA 109.7 . .
C10S C9S H9SA 109.7 . .
O5S C9S H9SB 109.7 . .
C10S C9S H9SB 109.7 . .
H9SA C9S H9SB 108.2 . .
O6S C10S C9S 109.1(8) . .
O6S C10S H10A 109.9 . .
C9S C10S H10A 109.9 . .
O6S C10S H10B 109.9 . .
C9S C10S H10B 109.9 . .
H10A C10S H10B 108.3 . .
O6S C11S C12S 112.8(7) . .
O6S C11S H11A 109.0 . .
C12S C11S H11A 109.0 . .
O6S C11S H11B 109.0 . .
C12S C11S H11B 109.0 . .
H11A C11S H11B 107.8 . .
O1S C12S C11S 111.0(7) . .
O1S C12S H12A 109.4 . .
C11S C12S H12A 109.4 . .
O1S C12S H12B 109.4 . .
C11S C12S H12B 109.4 . .
H12A C12S H12B 108.0 . .
O7S C13S C14S 107.4(7) . .
O7S C13S H13A 110.2 . .
C14S C13S H13A 110.2 . .
O7S C13S H13B 110.2 . .
C14S C13S H13B 110.2 . .
H13A C13S H13B 108.5 . .
C13S C14S C15S 105.5(7) . .
C13S C14S H14A 110.6 . .
C15S C14S H14A 110.6 . .
C13S C14S H14B 110.6 . .
C15S C14S H14B 110.6 . .
H14A C14S H14B 108.8 . .
C16S C15S C14S 103.0(7) . .
C16S C15S H15A 111.2 . .
C14S C15S H15A 111.2 . .
C16S C15S H15B 111.2 . .
C14S C15S H15B 111.2 . .
H15A C15S H15B 109.1 . .
O7S C16S C15S 105.1(6) . .
O7S C16S H16A 110.7 . .
C15S C16S H16A 110.7 . .
O7S C16S H16B 110.7 . .
C15S C16S H16B 110.7 . .
H16A C16S H16B 108.8 . .
O8S C17S C18S 109.1(6) . .
O8S C17S H17A 109.9 . .
C18S C17S H17A 109.9 . .
O8S C17S H17B 109.9 . .
C18S C17S H17B 109.9 . .
H17A C17S H17B 108.3 . .
O9S C18S C17S 109.3(6) . .
O9S C18S H18A 109.8 . .
C17S C18S H18A 109.8 . .
O9S C18S H18B 109.8 . .
C17S C18S H18B 109.8 . .
H18A C18S H18B 108.3 . .
O9S C19S C20S 111.3(6) . .
O9S C19S H19A 109.4 . .
C20S C19S H19A 109.4 . .
O9S C19S H19B 109.4 . .
C20S C19S H19B 109.4 . .
H19A C19S H19B 108.0 . .
O10S C20S C19S 112.0(6) . .
O10S C20S H20A 109.2 . .
C19S C20S H20A 109.2 . .
O10S C20S H20B 109.2 . .
C19S C20S H20B 109.2 . .
H20A C20S H20B 107.9 . .
O10S C21S C22S 107.9(6) . .
O10S C21S H21A 110.1 . .
C22S C21S H21A 110.1 . .
O10S C21S H21B 110.1 . .
C22S C21S H21B 110.1 . .
H21A C21S H21B 108.4 . .
O11S C22S C21S 107.8(6) . .
O11S C22S H22A 110.1 . .
C21S C22S H22A 110.1 . .
O11S C22S H22B 110.1 . .
C21S C22S H22B 110.1 . .
H22A C22S H22B 108.5 . .
O11S C23S C24S 108.0(5) . .
O11S C23S H23A 110.1 . .
C24S C23S H23A 110.1 . .
O11S C23S H23B 110.1 . .
C24S C23S H23B 110.1 . .
H23A C23S H23B 108.4 . .
O12S C24S C23S 107.9(5) . .
O12S C24S H24A 110.1 . .
C23S C24S H24A 110.1 . .
O12S C24S H24B 110.1 . .
C23S C24S H24B 110.1 . .
H24A C24S H24B 108.4 . .
O12S C25S C26S 107.6(5) . .
O12S C25S H25A 110.2 . .
C26S C25S H25A 110.2 . .
O12S C25S H25B 110.2 . .
C26S C25S H25B 110.2 . .
H25A C25S H25B 108.5 . .
O13S C26S C25S 107.7(6) . .
O13S C26S H26A 110.2 . .
C25S C26S H26A 110.2 . .
O13S C26S H26B 110.2 . .
C25S C26S H26B 110.2 . .
H26A C26S H26B 108.5 . .
O13S C27S C28S 108.2(6) . .
O13S C27S H27A 110.1 . .
C28S C27S H27A 110.1 . .
O13S C27S H27B 110.1 . .
C28S C27S H27B 110.1 . .
H27A C27S H27B 108.4 . .
O8S C28S C27S 108.7(6) . .
O8S C28S H28A 109.9 . .
C27S C28S H28A 109.9 . .
O8S C28S H28B 109.9 . .
C27S C28S H28B 109.9 . .
H28A C28S H28B 108.3 . .
O14S C29S C30S 105.3(6) . .
O14S C29S H29A 110.7 . .
C30S C29S H29A 110.7 . .
O14S C29S H29B 110.7 . .
C30S C29S H29B 110.7 . .
H29A C29S H29B 108.8 . .
C29S C30S C31S 102.7(6) . .
C29S C30S H30A 111.2 . .
C31S C30S H30A 111.2 . .
C29S C30S H30B 111.2 . .
C31S C30S H30B 111.2 . .
H30A C30S H30B 109.1 . .
C32S C31S C30S 104.4(7) . .
C32S C31S H31A 110.9 . .
C30S C31S H31A 110.9 . .
C32S C31S H31B 110.9 . .
C30S C31S H31B 110.9 . .
H31A C31S H31B 108.9 . .
O14S C32S C31S 109.0(7) . .
O14S C32S H32A 109.9 . .
C31S C32S H32A 109.9 . .
O14S C32S H32B 109.9 . .
C31S C32S H32B 109.9 . .
H32A C32S H32B 108.3 . .
C2 C1 C5 106.5(6) . .
C2 C1 Nd1 75.3(4) . .
C5 C1 Nd1 74.7(4) . .
C2 C1 Na1 88.7(4) . .
C5 C1 Na1 123.5(4) . .
Nd1 C1 Na1 159.2(3) . .
C2 C1 H1A 132(4) . .
C5 C1 H1A 121(4) . .
Nd1 C1 H1A 116(4) . .
Na1 C1 H1A 65(4) . .
Nd1 B1 H1BD 73.3 . .
Nd1 B1 H1BC 66.6 . .
H1BD B1 H1BC 113.5 . .
Nd1 B1 H1BB 70.6 . .
H1BD B1 H1BB 111.6 . .
H1BC B1 H1BB 102.2 . .
Nd1 B1 H1BA 173.0 . .
H1BD B1 H1BA 113.7 . .
H1BC B1 H1BA 108.7 . .
H1BB B1 H1BA 106.3 . .
Nd1 B2 H2BC 71.1 . .
Nd1 B2 H2BA 177.8 . .
H2BC B2 H2BA 110.3 . .
Nd1 B2 H2BB 64.9 . .
H2BC B2 H2BB 105.2 . .
H2BA B2 H2BB 113.0 . .
Nd1 B2 H2BD 61.9 . .
H2BC B2 H2BD 102.2 . .
H2BA B2 H2BD 119.1 . .
H2BB B2 H2BD 105.7 . .
Nd2 B3 H3BB 70.6 . .
Nd2 B3 H3BC 63.7 . .
H3BB B3 H3BC 108.9 . .
Nd2 B3 H3BA 62.7 . .
H3BB B3 H3BA 104.5 . .
H3BC B3 H3BA 99.3 . .
Nd2 B3 H3BD 178.6 . .
H3BB B3 H3BD 110.8 . .
H3BC B3 H3BD 115.3 . .
H3BA B3 H3BD 116.9 . .
Nd2 B4 H4BC 71.0 . .
Nd2 B4 H4BB 66.3 . .
H4BC B4 H4BB 112.7 . .
Nd2 B4 H4BA 70.3 . .
H4BC B4 H4BA 103.9 . .
H4BB B4 H4BA 107.4 . .
Nd2 B4 H4BD 169.2 . .
H4BC B4 H4BD 107.3 . .
H4BB B4 H4BD 123.0 . .
H4BA B4 H4BD 100.3 . .
C3 C2 C1 108.4(6) . .
C3 C2 Nd1 76.5(4) . .
C1 C2 Nd1 74.9(4) . .
C3 C2 H2A 125.2 . .
C1 C2 H2A 125.2 . .
Nd1 C2 H2A 125.2 . .
C4 C3 C2 108.1(6) . .
C4 C3 Nd1 75.5(4) . .
C2 C3 Nd1 74.1(3) . .
C4 C3 H3A 125.5 . .
C2 C3 H3A 125.5 . .
Nd1 C3 H3A 125.5 . .
C5 C4 C3 108.2(6) . .
C5 C4 Nd1 73.6(4) . .
C3 C4 Nd1 75.5(4) . .
C5 C4 H4A 125.4 . .
C3 C4 H4A 125.4 . .
Nd1 C4 H4A 125.4 . .
C4 C5 C1 108.8(6) . .
C4 C5 Nd1 77.2(4) . .
C1 C5 Nd1 75.4(4) . .
C4 C5 H5A 124.9 . .
C1 C5 H5A 124.9 . .
Nd1 C5 H5A 124.9 . .
C10 C6 C7 107.4(7) . .
C10 C6 Nd1 75.5(4) . .
C7 C6 Nd1 74.4(4) . .
C10 C6 H6A 125.7 . .
C7 C6 H6A 125.7 . .
Nd1 C6 H6A 125.7 . .
C8 C7 C6 108.6(7) . .
C8 C7 Nd1 75.7(4) . .
C6 C7 Nd1 76.3(4) . .
C8 C7 H7A 125.0 . .
C6 C7 H7A 125.0 . .
Nd1 C7 H7A 125.0 . .
C7 C8 C9 108.7(7) . .
C7 C8 Nd1 75.3(4) . .
C9 C8 Nd1 75.6(4) . .
C7 C8 H8A 125.1 . .
C9 C8 H8A 125.1 . .
Nd1 C8 H8A 125.1 . .
C8 C9 C10 107.0(6) . .
C8 C9 Nd1 75.2(4) . .
C10 C9 Nd1 75.9(4) . .
C8 C9 H9A 125.7 . .
C10 C9 H9A 125.7 . .
Nd1 C9 H9A 125.7 . .
C6 C10 C9 108.4(7) . .
C6 C10 Nd1 75.5(4) . .
C9 C10 Nd1 74.6(4) . .
C6 C10 H10C 125.3 . .
C9 C10 H10C 125.3 . .
Nd1 C10 H10C 125.3 . .
C15 C11 C12 108.3(6) . .
C15 C11 Nd2 75.8(4) . .
C12 C11 Nd2 75.0(4) . .
C15 C11 Na2 88.1(4) . .
C12 C11 Na2 127.8(4) . .
Nd2 C11 Na2 156.0(3) . .
C15 C11 H11C 119.0 . .
C12 C11 H11C 132.6 . .
Nd2 C11 H11C 113.1 . .
Na2 C11 H11C 59.6 . .
C11 C12 C13 107.3(6) . .
C11 C12 Nd2 75.3(4) . .
C13 C12 Nd2 76.8(4) . .
C11 C12 H12C 125.5 . .
C13 C12 H12C 125.5 . .
Nd2 C12 H12C 125.5 . .
C14 C13 C12 108.6(6) . .
C14 C13 Nd2 76.3(4) . .
C12 C13 Nd2 73.7(4) . .
C14 C13 H13C 125.2 . .
C12 C13 H13C 125.2 . .
Nd2 C13 H13C 125.2 . .
C13 C14 C15 107.7(6) . .
C13 C14 Nd2 74.8(4) . .
C15 C14 Nd2 73.7(4) . .
C13 C14 H14C 125.7 . .
C15 C14 H14C 125.7 . .
Nd2 C14 H14C 125.7 . .
C11 C15 C14 108.0(6) . .
C11 C15 Nd2 74.8(4) . .
C14 C15 Nd2 76.9(4) . .
C11 C15 H15C 125.3 . .
C14 C15 H15C 125.3 . .
Nd2 C15 H15C 125.3 . .
C17 C16 C20 107.3(6) . .
C17 C16 Nd2 76.4(4) . .
C20 C16 Nd2 74.8(4) . .
C17 C16 H16C 125.6 . .
C20 C16 H16C 125.6 . .
Nd2 C16 H16C 125.6 . .
C18 C17 C16 109.8(6) . .
C18 C17 Nd2 75.1(4) . .
C16 C17 Nd2 74.5(4) . .
C18 C17 H17C 124.8 . .
C16 C17 H17C 124.8 . .
Nd2 C17 H17C 124.8 . .
C17 C18 C19 106.6(6) . .
C17 C18 Nd2 75.9(4) . .
C19 C18 Nd2 74.5(4) . .
C17 C18 H18C 126.0 . .
C19 C18 H18C 126.0 . .
Nd2 C18 H18C 126.0 . .
C20 C19 C18 108.0(6) . .
C20 C19 Nd2 75.0(4) . .
C18 C19 Nd2 75.6(4) . .
C20 C19 H19C 125.4 . .
C18 C19 H19C 125.4 . .
Nd2 C19 H19C 125.4 . .
C19 C20 C16 108.3(6) . .
C19 C20 Nd2 75.7(4) . .
C16 C20 Nd2 75.5(4) . .
C19 C20 H20C 125.2 . .
C16 C20 H20C 125.2 . .
Nd2 C20 H20C 125.2 . .

loop_
_geom_bond_atom_site_label_1
_geom_bond_atom_site_label_2
_geom_bond_distance
_geom_bond_site_symmetry_2
Nd1 B2 2.677(7) .
Nd1 B1 2.677(8) .
Nd1 C5 2.737(6) .
Nd1 C1 2.746(7) .
Nd1 C2 2.751(6) .
Nd1 C7 2.754(7) .
Nd1 C8 2.759(7) .
Nd1 C9 2.763(7) .
Nd1 C6 2.779(6) .
Nd1 C10 2.779(6) .
Nd1 C3 2.781(6) .
Nd1 C4 2.781(6) .
Nd1 H1BD 2.5915 .
Nd1 H1BC 2.4573 .
Nd1 H1BB 2.5354 .
Nd1 H2BC 2.5573 .
Nd1 H2BB 2.4298 .
Nd1 H2BD 2.3646 .
Nd2 B3 2.677(9) .
Nd2 B4 2.680(7) .
Nd2 C12 2.750(6) .
Nd2 C20 2.750(6) .
Nd2 C11 2.755(6) .
Nd2 C19 2.760(6) .
Nd2 C16 2.760(6) .
Nd2 C15 2.767(6) .
Nd2 C18 2.774(6) .
Nd2 C17 2.785(6) .
Nd2 C13 2.789(6) .
Nd2 C14 2.809(6) .
Nd2 H3BB 2.5269 .
Nd2 H3BC 2.4010 .
Nd2 H3BA 2.3795 .
Nd2 H4BC 2.5359 .
Nd2 H4BB 2.4537 .
Nd2 H4BA 2.5290 .
Na1 O7S 2.345(6) .
Na1 O2S 2.476(5) .
Na1 O3S 2.512(5) .
Na1 O4S 2.530(6) .
Na1 O5S 2.671(6) .
Na1 O1S 2.783(6) .
Na1 C1 2.976(7) .
Na2 O14S 2.341(6) .
Na2 O12S 2.558(5) .
Na2 O11S 2.582(5) .
Na2 O13S 2.605(5) .
Na2 O8S 2.639(5) .
Na2 O10S 2.777(6) .
Na2 O9S 3.000(6) .
Na2 C11 3.007(7) .
Na2 H11C 2.6527 .
O1S C1S 1.394(10) .
O1S C12S 1.405(9) .
O2S C2S 1.391(9) .
O2S C3S 1.421(8) .
O3S C5S 1.417(8) .
O3S C4S 1.420(8) .
O4S C6S 1.429(9) .
O4S C7S 1.433(9) .
O5S C8S 1.442(9) .
O5S C9S 1.464(9) .
O6S C10S 1.397(10) .
O6S C11S 1.448(10) .
O7S C16S 1.431(9) .
O7S C13S 1.434(9) .
O8S C28S 1.421(8) .
O8S C17S 1.426(7) .
O9S C18S 1.420(8) .
O9S C19S 1.420(8) .
O10S C21S 1.437(9) .
O10S C20S 1.445(8) .
O11S C22S 1.424(8) .
O11S C23S 1.427(7) .
O12S C25S 1.419(7) .
O12S C24S 1.434(7) .
O13S C26S 1.416(8) .
O13S C27S 1.423(8) .
O14S C32S 1.429(9) .
O14S C29S 1.444(9) .
C1S C2S 1.511(10) .
C1S H1SA 0.9900 .
C1S H1SB 0.9900 .
C2S H2SA 0.9900 .
C2S H2SB 0.9900 .
C3S C4S 1.484(10) .
C3S H3SA 0.9900 .
C3S H3SB 0.9900 .
C4S H4SA 0.9900 .
C4S H4SB 0.9900 .
C5S C6S 1.501(10) .
C5S H5SA 0.9900 .
C5S H5SB 0.9900 .
C6S H6SA 0.9900 .
C6S H6SB 0.9900 .
C7S C8S 1.482(11) .
C7S H7SA 0.9900 .
C7S H7SB 0.9900 .
C8S H8SA 0.9900 .
C8S H8SB 0.9900 .
C9S C10S 1.469(13) .
C9S H9SA 0.9900 .
C9S H9SB 0.9900 .
C10S H10A 0.9900 .
C10S H10B 0.9900 .
C11S C12S 1.483(11) .
C11S H11A 0.9900 .
C11S H11B 0.9900 .
C12S H12A 0.9900 .
C12S H12B 0.9900 .
C13S C14S 1.471(13) .
C13S H13A 0.9900 .
C13S H13B 0.9900 .
C14S C15S 1.524(12) .
C14S H14A 0.9900 .
C14S H14B 0.9900 .
C15S C16S 1.500(10) .
C15S H15A 0.9900 .
C15S H15B 0.9900 .
C16S H16A 0.9900 .
C16S H16B 0.9900 .
C17S C18S 1.487(10) .
C17S H17A 0.9900 .
C17S H17B 0.9900 .
C18S H18A 0.9900 .
C18S H18B 0.9900 .
C19S C20S 1.511(10) .
C19S H19A 0.9900 .
C19S H19B 0.9900 .
C20S H20A 0.9900 .
C20S H20B 0.9900 .
C21S C22S 1.497(10) .
C21S H21A 0.9900 .
C21S H21B 0.9900 .
C22S H22A 0.9900 .
C22S H22B 0.9900 .
C23S C24S 1.493(10) .
C23S H23A 0.9900 .
C23S H23B 0.9900 .
C24S H24A 0.9900 .
C24S H24B 0.9900 .
C25S C26S 1.498(9) .
C25S H25A 0.9900 .
C25S H25B 0.9900 .
C26S H26A 0.9900 .
C26S H26B 0.9900 .
C27S C28S 1.503(9) .
C27S H27A 0.9900 .
C27S H27B 0.9900 .
C28S H28A 0.9900 .
C28S H28B 0.9900 .
C29S C30S 1.512(11) .
C29S H29A 0.9900 .
C29S H29B 0.9900 .
C30S C31S 1.543(12) .
C30S H30A 0.9900 .
C30S H30B 0.9900 .
C31S C32S 1.496(11) .
C31S H31A 0.9900 .
C31S H31B 0.9900 .
C32S H32A 0.9900 .
C32S H32B 0.9900 .
C1 C2 1.414(10) .
C1 C5 1.414(10) .
C1 H1A 0.97(7) .
B1 H1BD 1.1468 .
B1 H1BC 1.0875 .
B1 H1BB 1.1269 .
B1 H1BA 1.0436 .
B2 H2BC 1.2305 .
B2 H2BA 1.1724 .
B2 H2BB 1.3148 .
B2 H2BD 1.1195 .
B3 H3BB 0.9915 .
B3 H3BC 1.1100 .
B3 H3BA 1.1525 .
B3 H3BD 1.1853 .
B4 H4BC 0.9576 .
B4 H4BB 1.1085 .
B4 H4BA 1.0653 .
B4 H4BD 1.2381 .
C2 C3 1.404(9) .
C2 H2A 1.0000 .
C3 C4 1.394(9) .
C3 H3A 1.0000 .
C4 C5 1.393(9) .
C4 H4A 1.0000 .
C5 H5A 1.0000 .
C6 C10 1.390(9) .
C6 C7 1.397(9) .
C6 H6A 1.0000 .
C7 C8 1.380(9) .
C7 H7A 1.0000 .
C8 C9 1.393(11) .
C8 H8A 1.0000 .
C9 C10 1.408(11) .
C9 H9A 1.0000 .
C10 H10C 1.0000 .
C11 C15 1.399(9) .
C11 C12 1.411(9) .
C11 H11C 0.9601 .
C12 C13 1.412(10) .
C12 H12C 1.0000 .
C13 C14 1.396(9) .
C13 H13C 1.0000 .
C14 C15 1.417(9) .
C14 H14C 1.0000 .
C15 H15C 1.0000 .
C16 C17 1.394(9) .
C16 C20 1.412(9) .
C16 H16C 1.0000 .
C17 C18 1.392(9) .
C17 H17C 1.0000 .
C18 C19 1.430(9) .
C18 H18C 1.0000 .
C19 C20 1.393(9) .
C19 H19C 1.0000 .
C20 H20C 1.0000 .

loop_
_geom_torsion_atom_site_label_1
_geom_torsion_atom_site_label_2
_geom_torsion_atom_site_label_3
_geom_torsion_atom_site_label_4
_geom_torsion
_geom_torsion_site_symmetry_1
_geom_torsion_site_symmetry_2
_geom_torsion_site_symmetry_3
_geom_torsion_site_symmetry_4
C12S O1S C1S C2S -165.2(7) . . . .
Na1 O1S C1S C2S 53.6(8) . . . .
C3S O2S C2S C1S -174.2(6) . . . .
Na1 O2S C2S C1S 39.1(9) . . . .
O1S C1S C2S O2S -63.0(10) . . . .
C2S O2S C3S C4S 175.1(6) . . . .
Na1 O2S C3S C4S -36.3(7) . . . .
C5S O3S C4S C3S 177.2(6) . . . .
Na1 O3S C4S C3S -51.7(6) . . . .
O2S C3S C4S O3S 57.6(7) . . . .
C4S O3S C5S C6S 175.4(6) . . . .
Na1 O3S C5S C6S 45.5(7) . . . .
C7S O4S C6S C5S 176.1(6) . . . .
Na1 O4S C6S C5S 49.2(7) . . . .
O3S C5S C6S O4S -62.5(8) . . . .
C6S O4S C7S C8S 173.1(7) . . . .
Na1 O4S C7S C8S -59.3(8) . . . .
C9S O5S C8S C7S -179.2(7) . . . .
Na1 O5S C8S C7S -32.1(8) . . . .
O4S C7S C8S O5S 60.9(9) . . . .
C8S O5S C9S C10S -174.7(7) . . . .
Na1 O5S C9S C10S 43.0(10) . . . .
C11S O6S C10S C9S 174.3(7) . . . .
O5S C9S C10S O6S -70.0(10) . . . .
C10S O6S C11S C12S -78.4(9) . . . .
C1S O1S C12S C11S -77.8(10) . . . .
Na1 O1S C12S C11S 55.1(10) . . . .
O6S C11S C12S O1S -58.0(11) . . . .
C16S O7S C13S C14S -31.7(10) . . . .
Na1 O7S C13S C14S 116.0(8) . . . .
O7S C13S C14S C15S 12.1(11) . . . .
C13S C14S C15S C16S 11.0(10) . . . .
C13S O7S C16S C15S 38.8(9) . . . .
Na1 O7S C16S C15S -106.2(7) . . . .
C14S C15S C16S O7S -30.4(9) . . . .
C28S O8S C17S C18S 174.2(6) . . . .
Na2 O8S C17S C18S -42.0(8) . . . .
C19S O9S C18S C17S -179.7(6) . . . .
Na2 O9S C18S C17S -52.6(7) . . . .
O8S C17S C18S O9S 63.9(8) . . . .
C18S O9S C19S C20S 87.2(7) . . . .
Na2 O9S C19S C20S -36.0(7) . . . .
C21S O10S C20S C19S 76.8(8) . . . .
Na2 O10S C20S C19S -50.7(7) . . . .
O9S C19S C20S O10S 57.4(8) . . . .
C20S O10S C21S C22S 172.1(6) . . . .
Na2 O10S C21S C22S -55.8(7) . . . .
C23S O11S C22S C21S 175.2(6) . . . .
Na2 O11S C22S C21S -38.2(8) . . . .
O10S C21S C22S O11S 62.5(8) . . . .
C22S O11S C23S C24S -178.8(6) . . . .
Na2 O11S C23S C24S 33.4(7) . . . .
C25S O12S C24S C23S -172.7(5) . . . .
Na2 O12S C24S C23S 56.3(6) . . . .
O11S C23S C24S O12S -57.9(7) . . . .
C24S O12S C25S C26S -173.7(6) . . . .
Na2 O12S C25S C26S -43.8(7) . . . .
C27S O13S C26S C25S -178.2(6) . . . .
Na2 O13S C26S C25S -54.3(6) . . . .
O12S C25S C26S O13S 66.1(7) . . . .
C26S O13S C27S C28S -177.4(6) . . . .
Na2 O13S C27S C28S 58.9(7) . . . .
C17S O8S C28S C27S -178.8(6) . . . .
Na2 O8S C28S C27S 34.4(7) . . . .
O13S C27S C28S O8S -62.3(8) . . . .
C32S O14S C29S C30S 32.6(9) . . . .
Na2 O14S C29S C30S -108.3(6) . . . .
O14S C29S C30S C31S -33.0(8) . . . .
C29S C30S C31S C32S 21.4(9) . . . .
C29S O14S C32S C31S -18.6(10) . . . .
Na2 O14S C32S C31S 127.8(7) . . . .
C30S C31S C32S O14S -2.6(10) . . . .
C5 C1 C2 C3 -1.1(7) . . . .
Nd1 C1 C2 C3 -69.8(5) . . . .
Na1 C1 C2 C3 123.6(5) . . . .
C5 C1 C2 Nd1 68.7(4) . . . .
Na1 C1 C2 Nd1 -166.5(2) . . . .
C1 C2 C3 C4 0.3(7) . . . .
Nd1 C2 C3 C4 -68.5(5) . . . .
C1 C2 C3 Nd1 68.8(5) . . . .
C2 C3 C4 C5 0.7(7) . . . .
Nd1 C3 C4 C5 -66.9(5) . . . .
C2 C3 C4 Nd1 67.6(4) . . . .
C3 C4 C5 C1 -1.3(8) . . . .
Nd1 C4 C5 C1 -69.5(5) . . . .
C3 C4 C5 Nd1 68.2(5) . . . .
C2 C1 C5 C4 1.5(7) . . . .
Nd1 C1 C5 C4 70.7(5) . . . .
Na1 C1 C5 C4 -98.1(6) . . . .
C2 C1 C5 Nd1 -69.2(5) . . . .
Na1 C1 C5 Nd1 -168.8(5) . . . .
C10 C6 C7 C8 -0.5(7) . . . .
Nd1 C6 C7 C8 -69.5(5) . . . .
C10 C6 C7 Nd1 69.0(4) . . . .
C6 C7 C8 C9 1.1(8) . . . .
Nd1 C7 C8 C9 -68.9(5) . . . .
C6 C7 C8 Nd1 70.0(5) . . . .
C7 C8 C9 C10 -1.2(8) . . . .
Nd1 C8 C9 C10 -69.9(5) . . . .
C7 C8 C9 Nd1 68.7(5) . . . .
C7 C6 C10 C9 -0.2(7) . . . .
Nd1 C6 C10 C9 68.0(5) . . . .
C7 C6 C10 Nd1 -68.2(5) . . . .
C8 C9 C10 C6 0.9(8) . . . .
Nd1 C9 C10 C6 -68.6(5) . . . .
C8 C9 C10 Nd1 69.4(5) . . . .
C15 C11 C12 C13 -1.7(7) . . . .
Nd2 C11 C12 C13 -70.8(4) . . . .
Na2 C11 C12 C13 100.6(6) . . . .
C15 C11 C12 Nd2 69.1(4) . . . .
Na2 C11 C12 Nd2 171.3(5) . . . .
C11 C12 C13 C14 0.8(7) . . . .
Nd2 C12 C13 C14 -69.0(5) . . . .
C11 C12 C13 Nd2 69.8(4) . . . .
C12 C13 C14 C15 0.4(7) . . . .
Nd2 C13 C14 C15 -66.9(4) . . . .
C12 C13 C14 Nd2 67.3(5) . . . .
C12 C11 C15 C14 1.9(7) . . . .
Nd2 C11 C15 C14 70.5(4) . . . .
Na2 C11 C15 C14 -127.5(5) . . . .
C12 C11 C15 Nd2 -68.5(4) . . . .
Na2 C11 C15 Nd2 162.0(2) . . . .
C13 C14 C15 C11 -1.4(7) . . . .
Nd2 C14 C15 C11 -69.0(4) . . . .
C13 C14 C15 Nd2 67.6(4) . . . .
C20 C16 C17 C18 1.6(7) . . . .
Nd2 C16 C17 C18 -67.4(4) . . . .
C20 C16 C17 Nd2 69.0(4) . . . .
C16 C17 C18 C19 -1.7(7) . . . .
Nd2 C17 C18 C19 -68.7(4) . . . .
C16 C17 C18 Nd2 67.0(4) . . . .
C17 C18 C19 C20 1.2(7) . . . .
Nd2 C18 C19 C20 -68.6(4) . . . .
C17 C18 C19 Nd2 69.7(4) . . . .
C18 C19 C20 C16 -0.2(7) . . . .
Nd2 C19 C20 C16 -69.2(4) . . . .
C18 C19 C20 Nd2 69.0(4) . . . .
C17 C16 C20 C19 -0.8(7) . . . .
Nd2 C16 C20 C19 69.3(4) . . . .
C17 C16 C20 Nd2 -70.2(4) . . . .
